data_4330564
loop_
_publ_author_name
'Sarath Wanniarachchi'
'Brendan J. Liddle'
'Brandon Kizer'
'Jeewantha S. Hewage'
'Sergey V. Lindeman'
'James R. Gardinier'

_publ_contact_author_name
;
;
_publ_section_title
;
 Syntheses and Electronic Properties of Rhodium(III) Complexes Bearing a
 Redox-Active Ligand
;
_journal_name_full 'Inorganic Chemistry'
_journal_page_first 10572
_journal_page_last 10580
_journal_paper_doi 10.1021/ic300772h
_journal_volume 51
_journal_year 2012
_chemical_formula_moiety 'C26 H33 Cl2 N5 P Rh, 0.18(C H2 Cl2)'
_chemical_formula_sum 'C26.18 H33.35 Cl2.35 N5 P Rh'
_chemical_formula_weight 635.33
_chemical_name_systematic
;
 ? 
;
_space_group_crystal_system tetragonal
_space_group_IT_number 88
_space_group_name_Hall '-I 4ad'
_space_group_name_H-M_alt 'I 41/a'
_symmetry_space_group_name_Hall '-I 4ad'
_symmetry_space_group_name_H-M 'I 41/a :2'
_atom_sites_solution_hydrogens geom
_atom_sites_solution_primary direct
_atom_sites_solution_secondary difmap
_audit_creation_date 2012-03-29
_audit_creation_method
;
  Olex2 1.1
  (compiled 2011.11.01 svn.r2039, GUI svn.r3906)
;
_cell_angle_alpha 90.00
_cell_angle_beta 90.00
_cell_angle_gamma 90.00
_cell_formula_units_Z 16
_cell_length_a 31.8629(6)
_cell_length_b 31.8629(6)
_cell_length_c 10.9579(3)
_cell_measurement_reflns_used 8016
_cell_measurement_temperature 102.1
_cell_measurement_theta_max 29.5831
_cell_measurement_theta_min 3.6099
_cell_volume 11124.9(4)
_computing_cell_refinement
;
CrysAlisPro, Agilent Technologies,
Version 1.171.34.46 (release 25-11-2010 CrysAlis171 .NET)
(compiled Nov 25 2010,17:55:46)
;
_computing_data_collection
;
CrysAlisPro, Agilent Technologies,
Version 1.171.34.46 (release 25-11-2010 CrysAlis171 .NET)
(compiled Nov 25 2010,17:55:46)
;
_computing_data_reduction
;
CrysAlisPro, Agilent Technologies,
Version 1.171.34.46 (release 25-11-2010 CrysAlis171 .NET)
(compiled Nov 25 2010,17:55:46)
;
_computing_molecular_graphics
;
O. V. Dolomanov, L. J. Bourhis, R. J. Gildea, J. A. K. Howard and H. Puschmann,
OLEX2: a complete structure solution, refinement and analysis program.
J. Appl. Cryst. (2009). 42, 339-341.
;
_computing_publication_material
;
O. V. Dolomanov, L. J. Bourhis, R. J. Gildea, J. A. K. Howard and H. Puschmann,
OLEX2: a complete structure solution, refinement and analysis program.
J. Appl. Cryst. (2009). 42, 339-341.
;
_computing_structure_refinement
;
olex2.refine (L.J. Bourhis, O.V. Dolomanov, R.J. Gildea, J.A.K. Howard,
H. Puschmann, in preparation, 2011)
;
_computing_structure_solution 'SHELXS-97 (Sheldrick, 2008)'
_diffrn_ambient_temperature 102.1
_diffrn_detector_area_resol_mean 10.3756
_diffrn_measured_fraction_theta_full 0.998
_diffrn_measured_fraction_theta_max 0.920
_diffrn_measurement_details
;
  1 omega  -61.00   42.00   1.0000   60.0000
omega____ theta____ kappa____ phi______ frames
    -       11.6697  -77.0000   60.0000 103

  2 omega  -22.00   30.00   1.0000   60.0000
omega____ theta____ kappa____ phi______ frames
    -       11.6697   77.0000   30.0000 52

  3 omega   11.00   79.00   1.0000   60.0000
omega____ theta____ kappa____ phi______ frames
    -       11.6697 -142.0000 -102.0000 68
;
_diffrn_measurement_device_type 'SuperNova, Dual, Cu at zero, Atlas'
_diffrn_measurement_method '\w scans'
_diffrn_orient_matrix_UB_11 0.0057967000
_diffrn_orient_matrix_UB_12 0.0205958000
_diffrn_orient_matrix_UB_13 -0.0180078000
_diffrn_orient_matrix_UB_21 0.0005717000
_diffrn_orient_matrix_UB_22 0.0062666000
_diffrn_orient_matrix_UB_23 0.0620701000
_diffrn_orient_matrix_UB_31 0.0214798000
_diffrn_orient_matrix_UB_32 -0.0057119000
_diffrn_orient_matrix_UB_33 0.0032392000
_diffrn_radiation_monochromator mirror
_diffrn_radiation_type 'Mo K\a'
_diffrn_radiation_wavelength 0.7107
_diffrn_reflns_av_R_equivalents 0.0501
_diffrn_reflns_av_unetI/netI 0.0504
_diffrn_reflns_limit_h_max 43
_diffrn_reflns_limit_h_min -43
_diffrn_reflns_limit_k_max 40
_diffrn_reflns_limit_k_min -40
_diffrn_reflns_limit_l_max 14
_diffrn_reflns_limit_l_min -11
_diffrn_reflns_number 32752
_diffrn_reflns_theta_full 27.00
_diffrn_reflns_theta_max 29.65
_diffrn_reflns_theta_min 3.62
_diffrn_source 'SuperNova (Mo) x-ray Source'
_exptl_absorpt_coefficient_mu 0.923
_exptl_absorpt_correction_T_max 0.975
_exptl_absorpt_correction_T_min 0.903
_exptl_absorpt_correction_type gaussian
_exptl_absorpt_process_details
;
CrysAlisPro, Agilent Technologies,
Version 1.171.34.46 (release 25-11-2010 CrysAlis171 .NET)
(compiled Nov 25 2010,17:55:46)
numerical absorption correction based on gaussian integration over
            a multifaceted crystal model
;
_exptl_crystal_colour brown
_exptl_crystal_colour_primary brown
_exptl_crystal_density_diffrn 1.517
_exptl_crystal_description needle
_exptl_crystal_F_000 5206
_exptl_crystal_size_max 0.2166
_exptl_crystal_size_mid 0.0426
_exptl_crystal_size_min 0.0294
_refine_diff_density_max 0.750
_refine_diff_density_min -0.616
_refine_diff_density_rms 0.101
_refine_ls_extinction_method none
_refine_ls_goodness_of_fit_ref 1.042
_refine_ls_hydrogen_treatment constr
_refine_ls_matrix_type full
_refine_ls_number_parameters 343
_refine_ls_number_reflns 7234
_refine_ls_number_restraints 3
_refine_ls_restrained_S_all 1.042
_refine_ls_R_factor_all 0.0566
_refine_ls_R_factor_gt 0.0340
_refine_ls_shift/su_max 0.002
_refine_ls_shift/su_mean 0.000
_refine_ls_structure_factor_coef Fsqd
_refine_ls_weighting_details 'calc w=1/[\s^2^(Fo^2^)+(0.0186P)^2^+25.8188P] where P=(Fo^2^+2Fc^2^)/3'
_refine_ls_weighting_scheme calc
_refine_ls_wR_factor_gt 0.0612
_refine_ls_wR_factor_ref 0.0716
_reflns_number_gt 5607
_reflns_number_total 7234
_reflns_threshold_expression >2sigma(I)
_cod_data_source_file ic300772h_si_003_07.cif
_cod_data_source_block trans4_gard12f
_cod_database_code 4330564
_chemical_oxdiff_formula 'C26 H33 N5 P Cl2 Rh'
_reflns_odcompleteness_completeness 99.67
_reflns_odcompleteness_iscentric 1
_reflns_odcompleteness_theta 26.32

loop_
_space_group_symop_id
_space_group_symop_operation_xyz
1 'x, y, z'
2 '-y+3/4, x+1/4, z+1/4'
3 '-x, -y+1/2, z'
4 'y+1/4, -x+1/4, z+1/4'
5 'x+1/2, y+1/2, z+1/2'
6 '-y+5/4, x+3/4, z+3/4'
7 '-x+1/2, -y+1, z+1/2'
8 'y+3/4, -x+3/4, z+3/4'
9 '-x, -y, -z'
10 'y-3/4, -x-1/4, -z-1/4'
11 'x, y-1/2, -z'
12 '-y-1/4, x-1/4, -z-1/4'
13 '-x+1/2, -y+1/2, -z+1/2'
14 'y-1/4, -x+1/4, -z+1/4'
15 'x+1/2, y, -z+1/2'
16 '-y+1/4, x+1/4, -z+1/4'

loop_
_atom_site_label
_atom_site_type_symbol
_atom_site_fract_x
_atom_site_fract_y
_atom_site_fract_z
_atom_site_U_iso_or_equiv
_atom_site_adp_type
_atom_site_occupancy
_atom_site_symmetry_multiplicity
_atom_site_calc_flag
_atom_site_refinement_flags
_atom_site_disorder_assembly
_atom_site_disorder_group
Rh1 Rh 0.656473(6) 0.296805(6) 0.100710(16) 0.01087(6) Uani 1 1 d . . .
Cl1 Cl 0.602236(18) 0.345514(18) 0.12906(5) 0.01613(13) Uani 1 1 d . . .
Cl2 Cl 0.711031(18) 0.247333(19) 0.08550(5) 0.01556(12) Uani 1 1 d . . .
P1 P 0.64970(2) 0.28136(2) 0.30910(6) 0.01299(13) Uani 1 1 d . . .
N1 N 0.66186(6) 0.31227(6) -0.08150(18) 0.0147(4) Uani 1 1 d . . .
N11 N 0.70106(6) 0.34141(6) 0.12471(18) 0.0142(4) Uani 1 1 d . . .
N12 N 0.70076(6) 0.37773(6) 0.05870(19) 0.0158(4) Uani 1 1 d . . .
N21 N 0.61308(6) 0.25498(6) 0.03852(18) 0.0134(4) Uani 1 1 d . . .
N22 N 0.61916(6) 0.23372(6) -0.06917(18) 0.0132(4) Uani 1 1 d . . .
C1 C 0.65878(7) 0.35369(8) -0.1163(2) 0.0147(5) Uani 1 1 d . . .
C2 C 0.67305(8) 0.38625(8) -0.0411(2) 0.0168(5) Uani 1 1 d . . .
C3 C 0.66363(9) 0.42824(8) -0.0651(2) 0.0218(6) Uani 1 1 d . . .
H3 H 0.6722 0.4492 -0.0087 0.026 Uiso 1 1 calc R . .
C4 C 0.64222(9) 0.43982(9) -0.1689(3) 0.0258(6) Uani 1 1 d . . .
C5 C 0.63074(9) 0.40793(9) -0.2499(2) 0.0229(6) Uani 1 1 d . . .
H5 H 0.6173 0.4151 -0.3243 0.027 Uiso 1 1 calc R . .
C6 C 0.63851(8) 0.36630(8) -0.2245(2) 0.0179(5) Uani 1 1 d . . .
H6 H 0.6300 0.3455 -0.2815 0.021 Uiso 1 1 calc R . .
C7 C 0.62910(13) 0.48481(10) -0.1916(3) 0.0443(9) Uani 1 1 d . . .
H7a H 0.5985 0.4870 -0.1861 0.066 Uiso 1 1 calc R . .
H7b H 0.6383 0.4934 -0.2732 0.066 Uiso 1 1 calc R . .
H7c H 0.6420 0.5031 -0.1302 0.066 Uiso 1 1 calc R . .
C11 C 0.73591(8) 0.34240(8) 0.1927(2) 0.0180(5) Uani 1 1 d . . .
H11 H 0.7447 0.3206 0.2462 0.022 Uiso 1 1 calc R . .
C12 C 0.75751(8) 0.37968(8) 0.1741(3) 0.0223(6) Uani 1 1 d . . .
H12 H 0.7827 0.3885 0.2129 0.027 Uiso 1 1 calc R . .
C13 C 0.73493(8) 0.40099(8) 0.0880(2) 0.0221(6) Uani 1 1 d . . .
H13 H 0.7420 0.4276 0.0545 0.027 Uiso 1 1 calc R . .
C21 C 0.57409(8) 0.24570(8) 0.0729(2) 0.0164(5) Uani 1 1 d . . .
H21 H 0.5610 0.2565 0.1441 0.020 Uiso 1 1 calc R . .
C22 C 0.55499(8) 0.21824(8) -0.0084(2) 0.0179(5) Uani 1 1 d . . .
H22 H 0.5275 0.2067 -0.0033 0.021 Uiso 1 1 calc R . .
C23 C 0.58439(8) 0.21137(8) -0.0975(2) 0.0164(5) Uani 1 1 d . . .
H23 H 0.5809 0.1939 -0.1672 0.020 Uiso 1 1 calc R . .
C31 C 0.67030(7) 0.28101(8) -0.1654(2) 0.0138(5) Uani 1 1 d . . .
C32 C 0.65374(7) 0.24041(8) -0.1504(2) 0.0136(5) Uani 1 1 d . . .
C33 C 0.66691(8) 0.20651(8) -0.2204(2) 0.0155(5) Uani 1 1 d . . .
H33 H 0.6560 0.1793 -0.2042 0.019 Uiso 1 1 calc R . .
C34 C 0.69585(8) 0.21198(8) -0.3134(2) 0.0158(5) Uani 1 1 d . . .
C35 C 0.71044(7) 0.25247(8) -0.3351(2) 0.0159(5) Uani 1 1 d . . .
H35 H 0.7292 0.2572 -0.4009 0.019 Uiso 1 1 calc R . .
C36 C 0.69822(7) 0.28597(8) -0.2629(2) 0.0148(5) Uani 1 1 d . . .
H36 H 0.7091 0.3131 -0.2801 0.018 Uiso 1 1 calc R . .
C37 C 0.71142(8) 0.17511(8) -0.3872(2) 0.0198(5) Uani 1 1 d . . .
H37a H 0.6875 0.1610 -0.4259 0.030 Uiso 1 1 calc R . .
H37b H 0.7260 0.1553 -0.3333 0.030 Uiso 1 1 calc R . .
H37c H 0.7308 0.1851 -0.4502 0.030 Uiso 1 1 calc R . .
C41 C 0.67463(8) 0.31768(8) 0.4163(2) 0.0179(5) Uani 1 1 d . . .
H41a H 0.6689 0.3077 0.5002 0.021 Uiso 1 1 calc R . .
H41b H 0.7054 0.3163 0.4037 0.021 Uiso 1 1 calc R . .
C42 C 0.66109(9) 0.36352(8) 0.4076(3) 0.0245(6) Uani 1 1 d . . .
H42a H 0.6683 0.3746 0.3269 0.037 Uiso 1 1 calc R . .
H42b H 0.6755 0.3799 0.4706 0.037 Uiso 1 1 calc R . .
H42c H 0.6307 0.3655 0.4199 0.037 Uiso 1 1 calc R . .
C43 C 0.59569(8) 0.27723(8) 0.3658(2) 0.0176(5) Uani 1 1 d . . .
H43a H 0.5803 0.3029 0.3413 0.021 Uiso 1 1 calc R . .
H43b H 0.5821 0.2532 0.3245 0.021 Uiso 1 1 calc R . .
C44 C 0.59049(9) 0.27152(10) 0.5040(2) 0.0283(7) Uani 1 1 d . . .
H44a H 0.5610 0.2657 0.5228 0.042 Uiso 1 1 calc R . .
H44b H 0.5993 0.2972 0.5460 0.042 Uiso 1 1 calc R . .
H44c H 0.6079 0.2480 0.5315 0.042 Uiso 1 1 calc R . .
C45 C 0.67262(8) 0.23185(8) 0.3582(2) 0.0172(5) Uani 1 1 d . . .
H45a H 0.7028 0.2318 0.3372 0.021 Uiso 1 1 calc R . .
H45b H 0.6703 0.2297 0.4481 0.021 Uiso 1 1 calc R . .
C46 C 0.65202(9) 0.19378(8) 0.3010(3) 0.0258(6) Uani 1 1 d . . .
H46a H 0.6525 0.1965 0.2120 0.039 Uiso 1 1 calc R . .
H46b H 0.6229 0.1917 0.3292 0.039 Uiso 1 1 calc R . .
H46c H 0.6674 0.1684 0.3249 0.039 Uiso 1 1 calc R . .
Cl3A Cl 0.7599(2) 0.5177(2) 0.0317(19) 0.0603(17) Uani 0.176(2) 1 d PU A -1
Cl3B Cl 0.7365(2) 0.5004(2) -0.2280(19) 0.0603(17) Uani 0.176(2) 1 d PU A -1
C1s C 0.7385(8) 0.5380(7) -0.104(2) 0.069(6) Uani 0.176(2) 1 d PU A -1
H1sa H 0.7554 0.5625 -0.1306 0.083 Uiso 0.176(2) 1 calc PR A -1
H1sb H 0.7096 0.5482 -0.0876 0.083 Uiso 0.176(2) 1 calc PR A -1

loop_
_atom_site_aniso_label
_atom_site_aniso_U_11
_atom_site_aniso_U_22
_atom_site_aniso_U_33
_atom_site_aniso_U_23
_atom_site_aniso_U_13
_atom_site_aniso_U_12
Rh1 0.01106(10) 0.01229(10) 0.00926(10) -0.00026(7) -0.00046(7) 0.00011(7)
Cl1 0.0157(3) 0.0167(3) 0.0160(3) 0.0004(2) -0.0013(2) 0.0041(2)
Cl2 0.0142(3) 0.0182(3) 0.0142(3) -0.0008(2) 0.0012(2) 0.0027(2)
P1 0.0129(3) 0.0154(3) 0.0106(3) -0.0004(2) -0.0005(2) 0.0012(2)
N1 0.0194(11) 0.0143(10) 0.0105(10) 0.0008(8) -0.0012(8) -0.0020(8)
N11 0.0151(10) 0.0141(10) 0.0135(10) -0.0017(8) 0.0005(8) -0.0003(8)
N12 0.0192(11) 0.0120(10) 0.0161(11) -0.0004(8) 0.0002(9) -0.0027(8)
N21 0.0150(10) 0.0151(10) 0.0100(10) -0.0022(8) 0.0000(8) 0.0007(8)
N22 0.0145(10) 0.0143(10) 0.0108(10) -0.0019(8) 0.0003(8) -0.0010(8)
C1 0.0139(12) 0.0163(12) 0.0138(12) 0.0024(10) 0.0035(9) -0.0004(9)
C2 0.0185(13) 0.0190(13) 0.0129(13) 0.0016(10) 0.0027(10) -0.0007(10)
C3 0.0274(15) 0.0170(13) 0.0209(14) -0.0006(11) 0.0039(11) -0.0022(11)
C4 0.0361(17) 0.0197(14) 0.0217(15) 0.0054(11) 0.0048(12) 0.0044(12)
C5 0.0291(15) 0.0251(14) 0.0145(13) 0.0064(11) -0.0010(11) 0.0070(12)
C6 0.0186(13) 0.0211(13) 0.0138(13) 0.0013(10) 0.0004(10) -0.0011(10)
C7 0.081(3) 0.0226(16) 0.0298(18) 0.0041(13) -0.0057(17) 0.0140(17)
C11 0.0155(12) 0.0229(14) 0.0154(13) -0.0045(10) -0.0008(10) 0.0020(10)
C12 0.0166(13) 0.0230(14) 0.0274(15) -0.0074(12) -0.0031(11) -0.0043(11)
C13 0.0229(14) 0.0162(13) 0.0272(15) -0.0042(11) 0.0010(11) -0.0091(11)
C21 0.0152(12) 0.0218(13) 0.0121(12) -0.0006(10) 0.0016(10) 0.0001(10)
C22 0.0143(12) 0.0217(13) 0.0177(13) 0.0021(10) -0.0006(10) -0.0046(10)
C23 0.0181(13) 0.0161(12) 0.0150(13) 0.0000(10) -0.0015(10) -0.0049(10)
C31 0.0132(12) 0.0178(12) 0.0103(12) -0.0001(9) -0.0034(9) 0.0013(9)
C32 0.0136(12) 0.0176(12) 0.0095(12) 0.0011(9) -0.0010(9) -0.0004(9)
C33 0.0153(12) 0.0184(13) 0.0128(13) -0.0004(10) -0.0033(10) -0.0019(10)
C34 0.0136(12) 0.0225(13) 0.0112(12) -0.0004(10) -0.0046(9) 0.0012(10)
C35 0.0125(12) 0.0259(14) 0.0095(12) 0.0020(10) 0.0010(9) 0.0005(10)
C36 0.0145(12) 0.0181(12) 0.0118(12) 0.0034(10) -0.0024(9) -0.0013(10)
C37 0.0211(13) 0.0227(14) 0.0158(13) -0.0028(10) 0.0001(10) 0.0025(11)
C41 0.0180(13) 0.0231(13) 0.0126(13) -0.0030(10) -0.0011(10) 0.0000(10)
C42 0.0206(14) 0.0239(14) 0.0289(16) -0.0119(12) -0.0064(12) 0.0037(11)
C43 0.0158(12) 0.0220(13) 0.0149(13) 0.0016(10) 0.0031(10) 0.0011(10)
C44 0.0239(15) 0.0438(18) 0.0171(14) -0.0013(13) 0.0062(11) -0.0027(13)
C45 0.0174(12) 0.0191(13) 0.0152(13) 0.0044(10) -0.0006(10) 0.0051(10)
C46 0.0208(14) 0.0166(13) 0.0399(17) 0.0037(12) 0.0017(12) -0.0003(11)
Cl3A 0.030(2) 0.025(2) 0.126(4) 0.002(5) 0.002(3) 0.0087(19)
Cl3B 0.030(2) 0.025(2) 0.126(4) 0.002(5) 0.002(3) 0.0087(19)
C1s 0.071(17) 0.038(11) 0.099(12) 0.017(8) 0.039(12) 0.025(11)

loop_
_atom_type_symbol
_atom_type_description
_atom_type_scat_dispersion_real
_atom_type_scat_dispersion_imag
_atom_type_scat_source
C C 0.0033 0.0016 'International Tables Vol C Tables 4.2.6.8 and 6.1.1.4'
H H 0.0000 0.0000 'International Tables Vol C Tables 4.2.6.8 and 6.1.1.4'
Cl Cl 0.1484 0.1585 'International Tables Vol C Tables 4.2.6.8 and 6.1.1.4'
N N 0.0061 0.0033 'International Tables Vol C Tables 4.2.6.8 and 6.1.1.4'
P P 0.1023 0.0942 'International Tables Vol C Tables 4.2.6.8 and 6.1.1.4'
Rh Rh -1.1178 0.9187 'International Tables Vol C Tables 4.2.6.8 and 6.1.1.4'

loop_
_exptl_crystal_face_index_h
_exptl_crystal_face_index_k
_exptl_crystal_face_index_l
_exptl_crystal_face_perp_dist
_exptl_oxdiff_crystal_face_indexfrac_h
_exptl_oxdiff_crystal_face_indexfrac_k
_exptl_oxdiff_crystal_face_indexfrac_l
_exptl_oxdiff_crystal_face_x
_exptl_oxdiff_crystal_face_y
_exptl_oxdiff_crystal_face_z
0 -45 0 0.0223 0.0000 -45.0000 -0.0000 -0.9278 -0.2816 0.2555
-45 0 1 0.0187 -45.0000 0.0000 1.0000 -0.2779 0.0359 -0.9648
45 0 -1 0.0107 45.0000 0.0000 -1.0000 0.2779 -0.0359 0.9648
10 2 -15 0.1011 10.0000 2.0000 -15.0000 0.3680 -0.9132 0.1559
12 -8 15 0.0934 12.0000 -8.0000 15.0000 -0.3647 0.8884 0.3514
0 45 0 0.0203 -0.0000 45.0000 0.0000 0.9278 0.2816 -0.2555

loop_
_geom_angle_atom_site_label_1
_geom_angle_atom_site_label_2
_geom_angle_atom_site_label_3
_geom_angle
Cl1 Rh1 Cl2 176.43(2)
Cl1 Rh1 P1 86.68(2)
P1 Rh1 Cl2 89.79(2)
N1 Rh1 Cl1 91.80(6)
N1 Rh1 Cl2 91.72(6)
N1 Rh1 P1 178.23(6)
N11 Rh1 Cl1 92.03(6)
N11 Rh1 Cl2 87.77(6)
N11 Rh1 P1 94.89(6)
N11 Rh1 N1 84.25(8)
N11 Rh1 N21 167.87(8)
N21 Rh1 Cl1 88.69(6)
N21 Rh1 Cl2 92.26(6)
N21 Rh1 P1 97.23(6)
N21 Rh1 N1 83.63(8)
C41 P1 Rh1 116.87(9)
C41 P1 C43 103.60(12)
C43 P1 Rh1 115.54(8)
C45 P1 Rh1 115.64(9)
C45 P1 C41 100.63(12)
C45 P1 C43 102.37(12)
C1 N1 Rh1 119.38(16)
C1 N1 C31 121.4(2)
C31 N1 Rh1 119.18(16)
N12 N11 Rh1 121.40(15)
C11 N11 Rh1 132.13(18)
C11 N11 N12 106.3(2)
N11 N12 C2 124.7(2)
C13 N12 N11 109.4(2)
C13 N12 C2 125.0(2)
N22 N21 Rh1 120.93(15)
C21 N21 Rh1 133.15(17)
C21 N21 N22 105.35(19)
N21 N22 C32 124.65(19)
C23 N22 N21 109.96(19)
C23 N22 C32 124.4(2)
N1 C1 C2 121.6(2)
N1 C1 C6 122.6(2)
C2 C1 C6 115.7(2)
C1 C2 N12 120.6(2)
C3 C2 N12 117.3(2)
C3 C2 C1 121.9(2)
C2 C3 H3 119.4
C4 C3 C2 121.3(3)
C4 C3 H3 119.4
C3 C4 C5 117.4(2)
C3 C4 C7 121.8(3)
C5 C4 C7 120.8(3)
C4 C5 H5 119.2
C6 C5 C4 121.6(2)
C6 C5 H5 119.2
C1 C6 H6 119.1
C5 C6 C1 121.8(2)
C5 C6 H6 119.1
C4 C7 H7a 109.5
C4 C7 H7b 109.5
C4 C7 H7c 109.5
H7a C7 H7b 109.5
H7a C7 H7c 109.5
H7b C7 H7c 109.5
N11 C11 H11 124.8
N11 C11 C12 110.5(2)
C12 C11 H11 124.8
C11 C12 H12 127.3
C13 C12 C11 105.4(2)
C13 C12 H12 127.3
N12 C13 C12 108.3(2)
N12 C13 H13 125.8
C12 C13 H13 125.8
N21 C21 H21 124.2
N21 C21 C22 111.6(2)
C22 C21 H21 124.2
C21 C22 H22 127.5
C23 C22 C21 105.0(2)
C23 C22 H22 127.5
N22 C23 C22 108.2(2)
N22 C23 H23 125.9
C22 C23 H23 125.9
N1 C31 C32 120.8(2)
N1 C31 C36 123.4(2)
C36 C31 C32 115.5(2)
C31 C32 N22 119.8(2)
C33 C32 N22 117.3(2)
C33 C32 C31 122.5(2)
C32 C33 H33 119.7
C34 C33 C32 120.6(2)
C34 C33 H33 119.7
C33 C34 C35 117.7(2)
C33 C34 C37 121.0(2)
C35 C34 C37 121.3(2)
C34 C35 H35 119.2
C36 C35 C34 121.6(2)
C36 C35 H35 119.2
C31 C36 H36 119.1
C35 C36 C31 121.9(2)
C35 C36 H36 119.1
C34 C37 H37a 109.5
C34 C37 H37b 109.5
C34 C37 H37c 109.5
H37a C37 H37b 109.5
H37a C37 H37c 109.5
H37b C37 H37c 109.5
P1 C41 H41a 108.2
P1 C41 H41b 108.2
H41a C41 H41b 107.4
C42 C41 P1 116.29(18)
C42 C41 H41a 108.2
C42 C41 H41b 108.2
C41 C42 H42a 109.5
C41 C42 H42b 109.5
C41 C42 H42c 109.5
H42a C42 H42b 109.5
H42a C42 H42c 109.5
H42b C42 H42c 109.5
P1 C43 H43a 108.2
P1 C43 H43b 108.2
H43a C43 H43b 107.3
C44 C43 P1 116.38(18)
C44 C43 H43a 108.2
C44 C43 H43b 108.2
C43 C44 H44a 109.5
C43 C44 H44b 109.5
C43 C44 H44c 109.5
H44a C44 H44b 109.5
H44a C44 H44c 109.5
H44b C44 H44c 109.5
P1 C45 H45a 108.9
P1 C45 H45b 108.9
H45a C45 H45b 107.7
C46 C45 P1 113.46(18)
C46 C45 H45a 108.9
C46 C45 H45b 108.9
C45 C46 H46a 109.5
C45 C46 H46b 109.5
C45 C46 H46c 109.5
H46a C46 H46b 109.5
H46a C46 H46c 109.5
H46b C46 H46c 109.5
Cl3A C1s Cl3B 113.7(13)
Cl3A C1s H1sa 108.8
Cl3A C1s H1sb 108.8
Cl3B C1s H1sa 108.8
Cl3B C1s H1sb 108.8
H1sa C1s H1sb 107.7

loop_
_geom_bond_atom_site_label_1
_geom_bond_atom_site_label_2
_geom_bond_distance
Rh1 Cl1 2.3435(6)
Rh1 Cl2 2.3526(6)
Rh1 P1 2.3459(7)
Rh1 N1 2.064(2)
Rh1 N11 2.027(2)
Rh1 N21 2.038(2)
P1 C41 1.830(3)
P1 C43 1.834(2)
P1 C45 1.820(2)
N1 C1 1.377(3)
N1 C31 1.382(3)
N11 N12 1.365(3)
N11 C11 1.338(3)
N12 C2 1.431(3)
N12 C13 1.356(3)
N21 N22 1.374(3)
N21 C21 1.331(3)
N22 C23 1.353(3)
N22 C32 1.433(3)
C2 C1 1.401(3)
C2 C3 1.396(4)
C3 H3 0.9500
C3 C4 1.377(4)
C4 C5 1.398(4)
C4 C7 1.514(4)
C5 H5 0.9500
C5 C6 1.378(4)
C6 C1 1.409(3)
C6 H6 0.9500
C7 H7a 0.9800
C7 H7b 0.9800
C7 H7c 0.9800
C11 H11 0.9500
C11 C12 1.388(4)
C12 H12 0.9500
C12 C13 1.367(4)
C13 H13 0.9500
C21 H21 0.9500
C21 C22 1.389(3)
C22 H22 0.9500
C22 C23 1.371(4)
C23 H23 0.9500
C32 C31 1.407(3)
C32 C33 1.389(3)
C33 H33 0.9500
C33 C34 1.386(3)
C34 C35 1.392(4)
C34 C37 1.510(3)
C35 H35 0.9500
C35 C36 1.384(3)
C36 C31 1.400(3)
C36 H36 0.9500
C37 H37a 0.9800
C37 H37b 0.9800
C37 H37c 0.9800
C41 H41a 0.9900
C41 H41b 0.9900
C41 C42 1.526(4)
C42 H42a 0.9800
C42 H42b 0.9800
C42 H42c 0.9800
C43 H43a 0.9900
C43 H43b 0.9900
C43 C44 1.534(4)
C44 H44a 0.9800
C44 H44b 0.9800
C44 H44c 0.9800
C45 H45a 0.9900
C45 H45b 0.9900
C45 C46 1.515(4)
C46 H46a 0.9800
C46 H46b 0.9800
C46 H46c 0.9800
Cl3A C1s 1.76(3)
Cl3B C1s 1.81(3)
C1s H1sa 0.9900
C1s H1sb 0.9900

loop_
_geom_torsion_atom_site_label_1
_geom_torsion_atom_site_label_2
_geom_torsion_atom_site_label_3
_geom_torsion_atom_site_label_4
_geom_torsion
Rh1 P1 C41 C42 57.0(2)
Rh1 P1 C43 C44 -174.10(18)
Rh1 P1 C45 C46 -63.7(2)
Rh1 N1 C1 C2 33.0(3)
Rh1 N1 C1 C6 -142.2(2)
Rh1 N1 C31 C32 35.1(3)
Rh1 N1 C31 C36 -139.0(2)
Rh1 N11 N12 C2 -7.4(3)
Rh1 N11 N12 C13 -177.00(16)
Rh1 N11 C11 C12 177.26(18)
Rh1 N21 N22 C23 -173.49(16)
Rh1 N21 N22 C32 -4.3(3)
Rh1 N21 C21 C22 172.31(17)
Cl1 Rh1 P1 C41 -79.80(10)
Cl1 Rh1 P1 C43 42.49(10)
Cl1 Rh1 P1 C45 162.01(10)
Cl1 Rh1 N1 C1 40.14(18)
Cl1 Rh1 N1 C31 -142.67(17)
Cl1 Rh1 N11 N12 -52.87(17)
Cl1 Rh1 N11 C11 132.3(2)
Cl1 Rh1 N21 N22 130.40(16)
Cl1 Rh1 N21 C21 -39.5(2)
Cl2 Rh1 P1 C41 99.69(10)
Cl2 Rh1 P1 C43 -138.02(10)
Cl2 Rh1 P1 C45 -18.50(10)
Cl2 Rh1 N1 C1 -139.30(18)
Cl2 Rh1 N1 C31 37.89(17)
Cl2 Rh1 N11 N12 130.70(17)
Cl2 Rh1 N11 C11 -44.1(2)
Cl2 Rh1 N21 N22 -53.04(16)
Cl2 Rh1 N21 C21 137.1(2)
P1 Rh1 N1 C1 9(2)
P1 Rh1 N1 C31 -173(8)
P1 Rh1 N11 N12 -139.71(17)
P1 Rh1 N11 C11 45.5(2)
P1 Rh1 N21 N22 -143.12(16)
P1 Rh1 N21 C21 47.0(2)
N1 Rh1 P1 C41 -49(2)
N1 Rh1 P1 C43 73(2)
N1 Rh1 P1 C45 -167(2)
N1 Rh1 N11 N12 38.74(17)
N1 Rh1 N11 C11 -136.1(2)
N1 Rh1 N21 N22 38.44(17)
N1 Rh1 N21 C21 -131.4(2)
N11 Rh1 P1 C41 11.95(11)
N11 Rh1 P1 C43 134.24(11)
N11 Rh1 P1 C45 -106.24(11)
N11 Rh1 N1 C1 -51.71(18)
N11 Rh1 N1 C31 125.48(18)
N11 Rh1 N21 N22 36.8(5)
N11 Rh1 N21 C21 -133.0(4)
N11 N12 C2 C1 -31.3(3)
N11 N12 C2 C3 153.4(2)
N11 N12 C13 C12 -0.2(3)
N11 C11 C12 C13 -2.0(3)
N12 N11 C11 C12 1.9(3)
N12 C2 C1 N1 16.3(4)
N12 C2 C1 C6 -168.2(2)
N12 C2 C3 C4 170.7(2)
N21 Rh1 P1 C41 -168.06(11)
N21 Rh1 P1 C43 -45.77(11)
N21 Rh1 P1 C45 73.75(11)
N21 Rh1 N1 C1 128.62(19)
N21 Rh1 N1 C31 -54.19(18)
N21 Rh1 N11 N12 40.3(5)
N21 Rh1 N11 C11 -134.5(4)
N21 N22 C23 C22 0.5(3)
N21 N22 C32 C31 -35.2(3)
N21 N22 C32 C33 150.9(2)
N21 C21 C22 C23 -1.0(3)
N22 N21 C21 C22 1.3(3)
N22 C32 C31 N1 17.4(3)
N22 C32 C31 C36 -168.1(2)
N22 C32 C33 C34 170.5(2)
C1 N1 C31 C32 -147.8(2)
C1 N1 C31 C36 38.1(3)
C1 C2 C3 C4 -4.5(4)
C2 N12 C13 C12 -169.8(2)
C2 C3 C4 C5 -0.8(4)
C2 C3 C4 C7 175.6(3)
C3 C2 C1 N1 -168.6(2)
C3 C2 C1 C6 6.9(4)
C3 C4 C5 C6 3.3(4)
C4 C5 C6 C1 -0.7(4)
C5 C6 C1 N1 171.1(2)
C5 C6 C1 C2 -4.3(4)
C7 C4 C5 C6 -173.0(3)
C11 N11 N12 C2 168.6(2)
C11 N11 N12 C13 -1.0(3)
C11 C12 C13 N12 1.3(3)
C13 N12 C2 C1 136.7(3)
C13 N12 C2 C3 -38.6(4)
C21 N21 N22 C23 -1.1(3)
C21 N21 N22 C32 168.0(2)
C21 C22 C23 N22 0.2(3)
C23 N22 C32 C31 132.4(2)
C23 N22 C32 C33 -41.5(3)
C31 N1 C1 C2 -144.1(2)
C31 N1 C1 C6 40.7(3)
C31 C32 C33 C34 -3.4(4)
C32 N22 C23 C22 -168.6(2)
C32 C33 C34 C35 -1.1(3)
C32 C33 C34 C37 178.0(2)
C33 C32 C31 N1 -169.0(2)
C33 C32 C31 C36 5.6(3)
C33 C34 C35 C36 3.1(4)
C34 C35 C36 C31 -0.6(4)
C35 C36 C31 N1 170.8(2)
C35 C36 C31 C32 -3.6(3)
C37 C34 C35 C36 -176.0(2)
C41 P1 C43 C44 -45.0(2)
C41 P1 C45 C46 169.45(19)
C43 P1 C41 C42 -71.3(2)
C43 P1 C45 C46 62.8(2)
C45 P1 C41 C42 -176.9(2)
C45 P1 C43 C44 59.3(2)
